data_4084855
loop_
_publ_author_name
'Sabater, Sara'
'Baya, Miguel'
'Mata, Jose A.'

_publ_section_title
;
 Highly Active Cp*Ir Catalyst at Low Temperatures Bearing an
 N-Heterocyclic Carbene Ligand and a Chelated Primary Benzylamine in
 Transfer Hydrogenation
;
_journal_issue 23
_journal_name_full Organometallics
_journal_page_first 6830
_journal_paper_doi 10.1021/om500888d
_journal_volume 33
_journal_year 2014
_chemical_formula_moiety 'C33 H47 Ir N3, F6 P'
_chemical_formula_sum 'C33 H47 F6 Ir N3 P'
_chemical_formula_weight 822.91
_space_group_crystal_system triclinic
_space_group_IT_number 2
_space_group_name_Hall '-P 1'
_space_group_name_H-M_alt 'P -1'
_symmetry_space_group_name_Hall '-P 1'
_symmetry_space_group_name_H-M 'P -1'
_atom_sites_solution_hydrogens geom
_atom_sites_solution_primary direct
_atom_sites_solution_secondary difmap
_audit_creation_date 2013-07-25
_audit_creation_method
;
Olex2 1.2-alpha
(compiled 2013.07.19 svn.r0, GUI svn.r4539)
;
_cell_angle_alpha 101.7413(16)
_cell_angle_beta 102.1693(14)
_cell_angle_gamma 101.9854(16)
_cell_formula_units_Z 2
_cell_length_a 8.71445(14)
_cell_length_b 11.7851(2)
_cell_length_c 17.6537(3)
_cell_measurement_reflns_used 32305
_cell_measurement_temperature 199(3)
_cell_measurement_theta_max 29.4720
_cell_measurement_theta_min 2.9960
_cell_volume 1674.70(5)
_computing_cell_refinement
;
CrysAlisPro, Agilent Technologies,
Version 1.171.36.28 (release 01-02-2013 CrysAlis171 .NET)
(compiled Feb  1 2013,16:14:44)
;
_computing_data_collection
;
CrysAlisPro, Agilent Technologies,
Version 1.171.36.28 (release 01-02-2013 CrysAlis171 .NET)
(compiled Feb  1 2013,16:14:44)
;
_computing_data_reduction
;
CrysAlisPro, Agilent Technologies,
Version 1.171.36.28 (release 01-02-2013 CrysAlis171 .NET)
(compiled Feb  1 2013,16:14:44)
;
_computing_molecular_graphics
;
O. V. Dolomanov, L. J. Bourhis, R. J. Gildea, J. A. K. Howard and H. Puschmann,
OLEX2: a complete structure solution, refinement and analysis program.
J. Appl. Cryst. (2009). 42, 339-341.
;
_computing_publication_material
;
O. V. Dolomanov, L. J. Bourhis, R. J. Gildea, J. A. K. Howard and H. Puschmann,
OLEX2: a complete structure solution, refinement and analysis program.
J. Appl. Cryst. (2009). 42, 339-341.
;
_computing_structure_refinement
;
SHELX, G.M. Sheldrick, Acta Cryst.
(2008). A64, 112-122
;
_computing_structure_solution
;
SHELX, G.M. Sheldrick, Acta Cryst.
(2008). A64, 112-122
;
_diffrn_ambient_temperature 199(3)
_diffrn_detector_area_resol_mean 10.4051
_diffrn_measured_fraction_theta_full 0.9987
_diffrn_measured_fraction_theta_max 0.8567
_diffrn_measurement_device_type 'SuperNova, Dual, Cu at zero, Atlas'
_diffrn_measurement_method '\w scans'
_diffrn_orient_matrix_UB_11 -0.0008546000
_diffrn_orient_matrix_UB_12 0.0583481000
_diffrn_orient_matrix_UB_13 -0.0044471000
_diffrn_orient_matrix_UB_21 0.0395517000
_diffrn_orient_matrix_UB_22 0.0246120000
_diffrn_orient_matrix_UB_23 0.0413881000
_diffrn_orient_matrix_UB_31 0.0766527000
_diffrn_orient_matrix_UB_32 0.0067141000
_diffrn_orient_matrix_UB_33 -0.0087565000
_diffrn_radiation_monochromator mirror
_diffrn_radiation_type 'Mo K\a'
_diffrn_radiation_wavelength 0.7107
_diffrn_reflns_av_R_equivalents 0.0536
_diffrn_reflns_av_unetI/netI 0.0288
_diffrn_reflns_limit_h_max 11
_diffrn_reflns_limit_h_min -11
_diffrn_reflns_limit_k_max 16
_diffrn_reflns_limit_k_min -16
_diffrn_reflns_limit_l_max 23
_diffrn_reflns_limit_l_min -24
_diffrn_reflns_number 74491
_diffrn_reflns_theta_full 30.11
_diffrn_reflns_theta_max 30.11
_diffrn_reflns_theta_min 2.86
_diffrn_source 'SuperNova (Mo) X-ray Source'
_exptl_absorpt_coefficient_mu 4.095
_exptl_absorpt_correction_T_max 1.00000
_exptl_absorpt_correction_T_min 0.43654
_exptl_absorpt_correction_type multi-scan
_exptl_absorpt_process_details
;
CrysAlisPro, Agilent Technologies,
Version 1.171.36.28 (release 01-02-2013 CrysAlis171 .NET)
(compiled Feb  1 2013,16:14:44)
Empirical absorption correction using spherical harmonics,
 implemented in SCALE3 ABSPACK scaling algorithm.
;
_exptl_crystal_colour
;
;
_exptl_crystal_colour_lustre clear
_exptl_crystal_colour_modifier orangish
_exptl_crystal_colour_primary orange
_exptl_crystal_density_diffrn 1.632
_exptl_crystal_density_method 'not measured'
_exptl_crystal_description needle
_exptl_crystal_F_000 824
_exptl_crystal_size_max 0.4759
_exptl_crystal_size_mid 0.2029
_exptl_crystal_size_min 0.0637
_refine_diff_density_max 2.486
_refine_diff_density_min -1.862
_refine_diff_density_rms 0.130
_refine_ls_extinction_method none
_refine_ls_goodness_of_fit_ref 1.086
_refine_ls_hydrogen_treatment mixed
_refine_ls_matrix_type full
_refine_ls_number_parameters 405
_refine_ls_number_reflns 8920
_refine_ls_number_restraints 0
_refine_ls_restrained_S_all 1.086
_refine_ls_R_factor_all 0.0376
_refine_ls_R_factor_gt 0.0332
_refine_ls_shift/su_max 0.044
_refine_ls_shift/su_mean 0.002
_refine_ls_structure_factor_coef Fsqd
_refine_ls_weighting_details 'calc w=1/[\s^2^(Fo^2^)+(0.0428P)^2^+4.2443P] where P=(Fo^2^+2Fc^2^)/3'
_refine_ls_weighting_scheme calc
_refine_ls_wR_factor_gt 0.0849
_refine_ls_wR_factor_ref 0.0885
_reflns_number_gt 8239
_reflns_number_total 8920
_reflns_threshold_expression >2sigma(I)
_cod_data_source_file om500888d_si_003.cif
_cod_data_source_block Compound_4_str1533
_cod_depositor_comments 'Adding full bibliography for 4084855--4084857.cif.'
_cod_original_cell_volume 1674.71(5)
_cod_database_code 4084855
_chemical_oxdiff_formula 'C33 H47 N3 P F6 Ir'
_reflns_odcompleteness_completeness 99.87
_reflns_odcompleteness_iscentric 1
_reflns_odcompleteness_theta 26.32
_olex2_refinement_description
;
1. Fixed Uiso
 At 1.2 times of:
  All C(H) groups, All C(H,H) groups, All N(H,H) groups
 At 1.5 times of:
  All C(H,H,H) groups
2.a Ternary CH refined with riding coordinates:
 C3(H3)
2.b Secondary CH2 refined with riding coordinates:
 N2(H2A,H2B), C24(H24A,H24B), C20(H20A,H20B), C25(H25A,H25B), C26(H26A,H26B),
 C22(H22A,H22B), C21(H21A,H21B)
2.c Aromatic/amide H refined with riding coordinates:
 C12(H12), C13(H13), C8(H8), C7(H7), C11(H11), C18(H18), C10(H10), C17(H17)
2.d Idealised Me refined as rotating group:
 C33(H33A,H33B,H33C), C37(H37A,H37B,H37C), C35(H35A,H35B,H35C), C29(H29A,H29B,
 H29C), C23(H23A,H23B,H23C), C31(H31A,H31B,H31C), C4(H4A,H4B,H4C), C27(H27A,
 H27B,H27C)
;

loop_
_space_group_symop_id
_space_group_symop_operation_xyz
1 'x, y, z'
2 '-x, -y, -z'

loop_
_atom_site_label
_atom_site_type_symbol
_atom_site_fract_x
_atom_site_fract_y
_atom_site_fract_z
_atom_site_U_iso_or_equiv
_atom_site_adp_type
_atom_site_occupancy
_atom_site_symmetry_multiplicity
_atom_site_calc_flag
_atom_site_refinement_flags
Ir1 Ir 0.321306(16) 0.794042(12) 0.682781(8) 0.02383(5) Uani 1 1 d .
P38 P 0.82550(14) 0.76082(10) 0.29689(8) 0.0381(2) Uani 1 1 d .
F39 F 0.9538(6) 0.8882(4) 0.3330(3) 0.1025(17) Uani 1 1 d .
C28 C 0.2887(5) 0.6330(4) 0.5893(2) 0.0313(8) Uani 1 1 d .
F40 F 0.6980(5) 0.6366(4) 0.2629(3) 0.0998(16) Uani 1 1 d .
N19 N 0.6700(4) 0.7997(3) 0.7734(2) 0.0296(7) Uani 1 1 d .
N2 N 0.2833(5) 0.9550(3) 0.7467(2) 0.0330(7) Uani 1 1 d .
H2A H 0.3592 1.0177 0.7440 0.040 Uiso 1 1 calc R
H2B H 0.1856 0.9620 0.7219 0.040 Uiso 1 1 calc R
C15 C 0.5664(5) 0.8540(3) 0.7340(2) 0.0273(7) Uani 1 1 d .
N16 N 0.6683(4) 0.9517(3) 0.72489(19) 0.0295(7) Uani 1 1 d .
C6 C 0.2687(5) 0.7487(3) 0.7830(2) 0.0269(7) Uani 1 1 d .
C12 C 0.1147(7) 0.8692(7) 1.0319(3) 0.0629(17) Uani 1 1 d .
H12 H 0.0952 0.9278 1.0700 0.075 Uiso 1 1 calc R
C24 C 0.6294(6) 0.6936(4) 0.8039(3) 0.0346(8) Uani 1 1 d .
H24A H 0.7016 0.6433 0.7933 0.041 Uiso 1 1 calc R
H24B H 0.5189 0.6474 0.7758 0.041 Uiso 1 1 calc R
C33 C -0.0467(6) 0.7907(5) 0.5765(3) 0.0475(12) Uani 1 1 d .
H33A H -0.0978 0.7642 0.6153 0.071 Uiso 1 1 calc R
H33B H -0.1202 0.7581 0.5239 0.071 Uiso 1 1 calc R
H33C H -0.0190 0.8768 0.5889 0.071 Uiso 1 1 calc R
C5 C 0.2487(5) 0.8376(4) 0.8417(2) 0.0292(8) Uani 1 1 d .
C37 C 0.5114(6) 0.7530(5) 0.5366(3) 0.0417(10) Uani 1 1 d .
H37A H 0.5423 0.8331 0.5306 0.063 Uiso 1 1 calc R
H37B H 0.4980 0.6963 0.4867 0.063 Uiso 1 1 calc R
H37C H 0.5945 0.7417 0.5775 0.063 Uiso 1 1 calc R
C20 C 0.6246(5) 1.0403(4) 0.6819(2) 0.0329(8) Uani 1 1 d .
H20A H 0.5073 1.0200 0.6614 0.039 Uiso 1 1 calc R
H20B H 0.6708 1.0350 0.6362 0.039 Uiso 1 1 calc R
C35 C 0.2533(6) 0.9146(4) 0.5220(3) 0.0389(9) Uani 1 1 d .
H35A H 0.2309 0.9772 0.5587 0.058 Uiso 1 1 calc R
H35B H 0.1745 0.8943 0.4710 0.058 Uiso 1 1 calc R
H35C H 0.3602 0.9417 0.5155 0.058 Uiso 1 1 calc R
C13 C 0.1675(6) 0.9004(5) 0.9694(3) 0.0469(12) Uani 1 1 d .
H13 H 0.1852 0.9795 0.9661 0.056 Uiso 1 1 calc R
C8 C 0.1897(6) 0.6029(4) 0.8572(3) 0.0420(10) Uani 1 1 d .
H8 H 0.1718 0.5242 0.8616 0.050 Uiso 1 1 calc R
C14 C 0.1956(5) 0.8121(4) 0.9096(2) 0.0359(9) Uani 1 1 d .
C7 C 0.2371(5) 0.6306(4) 0.7927(3) 0.0348(8) Uani 1 1 d .
H7 H 0.2490 0.5694 0.7536 0.042 Uiso 1 1 calc R
C29 C 0.3610(7) 0.5279(4) 0.5920(3) 0.0485(12) Uani 1 1 d .
H29A H 0.4769 0.5566 0.6130 0.073 Uiso 1 1 calc R
H29B H 0.3355 0.4767 0.5388 0.073 Uiso 1 1 calc R
H29C H 0.3166 0.4835 0.6258 0.073 Uiso 1 1 calc R
C25 C 0.6448(6) 0.7279(4) 0.8931(3) 0.0399(9) Uani 1 1 d .
H25A H 0.5592 0.7654 0.9027 0.048 Uiso 1 1 calc R
H25B H 0.7484 0.7861 0.9201 0.048 Uiso 1 1 calc R
C3 C 0.2894(5) 0.9634(4) 0.8329(2) 0.0313(8) Uani 1 1 d .
H3 H 0.2073 1.0030 0.8473 0.038 Uiso 1 1 calc R
C23 C 0.7118(8) 1.3861(5) 0.7326(5) 0.0658(17) Uani 1 1 d .
H23A H 0.6973 1.4381 0.6978 0.099 Uiso 1 1 calc R
H23B H 0.8239 1.4069 0.7623 0.099 Uiso 1 1 calc R
H23C H 0.6452 1.3951 0.7692 0.099 Uiso 1 1 calc R
C11 C 0.0893(7) 0.7522(7) 1.0402(3) 0.0666(19) Uani 1 1 d .
H11 H 0.0534 0.7334 1.0833 0.080 Uiso 1 1 calc R
C26 C 0.6335(7) 0.6194(5) 0.9280(3) 0.0498(12) Uani 1 1 d .
H26A H 0.7249 0.5862 0.9228 0.060 Uiso 1 1 calc R
H26B H 0.5344 0.5582 0.8978 0.060 Uiso 1 1 calc R
C34 C 0.2441(5) 0.8058(4) 0.5545(2) 0.0283(7) Uani 1 1 d .
C18 C 0.8307(5) 0.8625(4) 0.7873(3) 0.0376(9) Uani 1 1 d .
H18 H 0.9221 0.8423 0.8128 0.045 Uiso 1 1 calc R
C22 C 0.6628(6) 1.2571(4) 0.6830(3) 0.0428(10) Uani 1 1 d .
H22A H 0.7284 1.2492 0.6451 0.051 Uiso 1 1 calc R
H22B H 0.5500 1.2372 0.6525 0.051 Uiso 1 1 calc R
C31 C 0.0051(6) 0.5464(5) 0.6131(3) 0.0509(12) Uani 1 1 d .
H31A H 0.0572 0.4904 0.6334 0.076 Uiso 1 1 calc R
H31B H -0.0782 0.5046 0.5645 0.076 Uiso 1 1 calc R
H31C H -0.0427 0.5841 0.6522 0.076 Uiso 1 1 calc R
C9 C 0.1678(5) 0.6925(5) 0.9172(3) 0.0411(10) Uani 1 1 d .
C10 C 0.1173(7) 0.6657(6) 0.9849(3) 0.0580(15) Uani 1 1 d .
H10 H 0.1033 0.5881 0.9913 0.070 Uiso 1 1 calc R
C21 C 0.6830(5) 1.1684(4) 0.7335(3) 0.0366(9) Uani 1 1 d .
H21A H 0.7967 1.1849 0.7617 0.044 Uiso 1 1 calc R
H21B H 0.6216 1.1783 0.7731 0.044 Uiso 1 1 calc R
C17 C 0.8297(5) 0.9574(4) 0.7571(3) 0.0360(9) Uani 1 1 d .
H17 H 0.9199 1.0160 0.7576 0.043 Uiso 1 1 calc R
C30 C 0.1291(5) 0.6406(4) 0.5960(2) 0.0342(9) Uani 1 1 d .
C4 C 0.4564(6) 1.0373(4) 0.8846(3) 0.0431(10) Uani 1 1 d .
H4A H 0.5372 0.9984 0.8713 0.065 Uiso 1 1 calc R
H4B H 0.4599 1.0446 0.9402 0.065 Uiso 1 1 calc R
H4C H 0.4780 1.1158 0.8752 0.065 Uiso 1 1 calc R
C36 C 0.3545(5) 0.7341(4) 0.5600(2) 0.0291(8) Uani 1 1 d .
C32 C 0.1038(5) 0.7487(4) 0.5788(2) 0.0304(8) Uani 1 1 d .
F43 F 0.6988(13) 0.8025(5) 0.2478(8) 0.276(8) Uani 1 1 d .
F42 F 0.7432(10) 0.8020(12) 0.3550(7) 0.322(10) Uani 1 1 d .
F41 F 0.9375(12) 0.7199(6) 0.3505(7) 0.255(7) Uani 1 1 d .
F44 F 0.8935(12) 0.7426(13) 0.2317(6) 0.356(11) Uani 1 1 d .
C27 C 0.6337(9) 0.6526(7) 1.0163(4) 0.0691(18) Uani 1 1 d .
H27A H 0.5366 0.6764 1.0210 0.104 Uiso 1 1 calc R
H27B H 0.7271 0.7178 1.0456 0.104 Uiso 1 1 calc R
H27C H 0.6377 0.5844 1.0379 0.104 Uiso 1 1 calc R

loop_
_atom_site_aniso_label
_atom_site_aniso_U_11
_atom_site_aniso_U_22
_atom_site_aniso_U_33
_atom_site_aniso_U_23
_atom_site_aniso_U_13
_atom_site_aniso_U_12
Ir1 0.02602(8) 0.02288(8) 0.02188(8) 0.00554(5) 0.00533(5) 0.00615(5)
P38 0.0358(6) 0.0291(5) 0.0529(7) 0.0168(5) 0.0116(5) 0.0102(4)
F39 0.113(4) 0.057(2) 0.097(3) 0.018(2) 0.005(3) -0.038(2)
C28 0.040(2) 0.0247(18) 0.0268(18) 0.0021(15) 0.0070(16) 0.0087(16)
F40 0.077(3) 0.050(2) 0.138(4) 0.009(2) 0.001(3) -0.0150(19)
N19 0.0312(16) 0.0300(16) 0.0293(16) 0.0106(13) 0.0067(13) 0.0104(13)
N2 0.0435(19) 0.0280(16) 0.0287(16) 0.0070(13) 0.0088(14) 0.0127(14)
C15 0.0288(18) 0.0305(18) 0.0221(16) 0.0062(14) 0.0050(14) 0.0090(14)
N16 0.0281(16) 0.0329(17) 0.0271(15) 0.0106(13) 0.0060(13) 0.0059(13)
C6 0.0270(17) 0.0296(18) 0.0235(16) 0.0087(14) 0.0050(14) 0.0059(14)
C12 0.043(3) 0.106(5) 0.030(2) -0.001(3) 0.012(2) 0.014(3)
C24 0.039(2) 0.030(2) 0.036(2) 0.0131(17) 0.0061(17) 0.0130(16)
C33 0.034(2) 0.067(3) 0.039(2) 0.005(2) 0.0079(19) 0.019(2)
C5 0.0261(18) 0.036(2) 0.0250(17) 0.0070(15) 0.0055(14) 0.0095(15)
C37 0.038(2) 0.053(3) 0.038(2) 0.009(2) 0.0153(19) 0.017(2)
C20 0.036(2) 0.032(2) 0.0297(19) 0.0132(16) 0.0063(16) 0.0042(16)
C35 0.047(2) 0.039(2) 0.032(2) 0.0137(18) 0.0052(18) 0.0128(19)
C13 0.036(2) 0.070(3) 0.029(2) 0.003(2) 0.0082(18) 0.013(2)
C8 0.044(2) 0.041(2) 0.042(2) 0.022(2) 0.0090(19) 0.0018(19)
C14 0.0284(19) 0.053(3) 0.0244(18) 0.0087(18) 0.0056(15) 0.0086(18)
C7 0.037(2) 0.033(2) 0.033(2) 0.0098(17) 0.0079(17) 0.0061(16)
C29 0.070(3) 0.033(2) 0.042(3) 0.0040(19) 0.011(2) 0.022(2)
C25 0.044(2) 0.040(2) 0.035(2) 0.0147(19) 0.0042(18) 0.0121(19)
C3 0.036(2) 0.034(2) 0.0251(18) 0.0048(15) 0.0081(15) 0.0149(16)
C23 0.066(4) 0.037(3) 0.100(5) 0.019(3) 0.030(4) 0.016(3)
C11 0.051(3) 0.108(5) 0.033(3) 0.020(3) 0.014(2) -0.003(3)
C26 0.053(3) 0.053(3) 0.048(3) 0.029(2) 0.008(2) 0.014(2)
C34 0.0299(18) 0.0314(19) 0.0210(16) 0.0043(14) 0.0037(14) 0.0078(15)
C18 0.0249(19) 0.047(2) 0.040(2) 0.0126(19) 0.0045(16) 0.0099(17)
C22 0.040(2) 0.037(2) 0.058(3) 0.020(2) 0.015(2) 0.0119(19)
C31 0.048(3) 0.046(3) 0.042(3) 0.007(2) 0.007(2) -0.012(2)
C9 0.033(2) 0.057(3) 0.032(2) 0.019(2) 0.0070(17) 0.0034(19)
C10 0.048(3) 0.085(4) 0.037(3) 0.025(3) 0.012(2) -0.003(3)
C21 0.035(2) 0.035(2) 0.038(2) 0.0098(18) 0.0095(17) 0.0058(17)
C17 0.0274(19) 0.042(2) 0.038(2) 0.0118(18) 0.0095(16) 0.0053(16)
C30 0.036(2) 0.035(2) 0.0212(17) 0.0013(15) 0.0031(15) -0.0010(16)
C4 0.047(3) 0.041(2) 0.034(2) 0.0062(19) 0.0058(19) 0.005(2)
C36 0.0310(19) 0.0316(19) 0.0231(17) 0.0032(15) 0.0065(14) 0.0094(15)
C32 0.0251(18) 0.037(2) 0.0227(17) 0.0011(15) 0.0024(14) 0.0053(15)
F43 0.280(11) 0.063(3) 0.360(14) 0.092(6) -0.178(11) 0.005(5)
F42 0.119(6) 0.368(14) 0.292(12) -0.229(11) 0.140(7) -0.117(7)
F41 0.234(9) 0.070(4) 0.343(13) 0.083(6) -0.164(9) -0.002(5)
F44 0.178(7) 0.497(18) 0.166(7) -0.195(10) 0.133(7) -0.216(10)
C27 0.077(4) 0.086(5) 0.046(3) 0.036(3) 0.012(3) 0.010(4)

loop_
_atom_type_symbol
_atom_type_description
_atom_type_scat_dispersion_real
_atom_type_scat_dispersion_imag
_atom_type_scat_source
C C 0.0033 0.0016 'International Tables Vol C Tables 4.2.6.8 and 6.1.1.4'
H H 0.0000 0.0000 'International Tables Vol C Tables 4.2.6.8 and 6.1.1.4'
F F 0.0171 0.0103 'International Tables Vol C Tables 4.2.6.8 and 6.1.1.4'
Ir Ir -1.4442 7.9887 'International Tables Vol C Tables 4.2.6.8 and 6.1.1.4'
N N 0.0061 0.0033 'International Tables Vol C Tables 4.2.6.8 and 6.1.1.4'
P P 0.1023 0.0942 'International Tables Vol C Tables 4.2.6.8 and 6.1.1.4'

loop_
_exptl_crystal_face_index_h
_exptl_crystal_face_index_k
_exptl_crystal_face_index_l
_exptl_crystal_face_perp_dist
_exptl_oxdiff_crystal_face_indexfrac_h
_exptl_oxdiff_crystal_face_indexfrac_k
_exptl_oxdiff_crystal_face_indexfrac_l
_exptl_oxdiff_crystal_face_x
_exptl_oxdiff_crystal_face_y
_exptl_oxdiff_crystal_face_z
4 1 -25 0.0907 3.9919 1.0078 -25.0083 0.1666 -0.8524 0.5317
-4 -1 25 0.0907 -3.9919 -1.0078 25.0083 -0.1666 0.8524 -0.5317
12 -1 -13 0.1611 11.9987 -0.9966 -13.0023 -0.0106 -0.0881 1.0269
-12 1 13 0.1611 -11.9987 0.9966 13.0023 0.0106 0.0881 -1.0269
1 16 -9 0.0068 1.0034 16.0012 -9.0064 0.9728 0.0608 0.2632
-1 -16 9 0.0568 -1.0034 -16.0012 9.0064 -0.9728 -0.0608 -0.2632
8 -2 14 0.1742 8.0076 -2.0050 14.0067 -0.1861 0.8471 0.4777

loop_
_geom_angle_atom_site_label_1
_geom_angle_atom_site_label_2
_geom_angle_atom_site_label_3
_geom_angle
C28 Ir1 C34 63.26(15)
C28 Ir1 C30 38.22(16)
C28 Ir1 C36 38.43(15)
C28 Ir1 C32 63.65(15)
N2 Ir1 C28 160.81(16)
N2 Ir1 C34 101.37(14)
N2 Ir1 C30 125.79(16)
N2 Ir1 C36 133.28(14)
N2 Ir1 C32 97.18(14)
C15 Ir1 C28 105.34(16)
C15 Ir1 N2 91.25(15)
C15 Ir1 C6 94.34(15)
C15 Ir1 C34 114.26(15)
C15 Ir1 C30 142.95(16)
C15 Ir1 C36 92.61(14)
C15 Ir1 C32 152.04(15)
C6 Ir1 C28 110.08(16)
C6 Ir1 N2 77.51(14)
C6 Ir1 C34 151.39(15)
C6 Ir1 C30 94.64(15)
C6 Ir1 C36 148.26(15)
C6 Ir1 C32 113.48(15)
C30 Ir1 C34 62.41(15)
C30 Ir1 C36 62.68(15)
C30 Ir1 C32 37.11(16)
C36 Ir1 C34 36.43(14)
C32 Ir1 C34 37.92(14)
C32 Ir1 C36 62.42(14)
F40 P38 F39 178.8(3)
F43 P38 F39 96.5(3)
F43 P38 F40 83.4(3)
F42 P38 F39 85.8(4)
F42 P38 F40 93.1(4)
F42 P38 F43 78.7(9)
F42 P38 F41 95.4(9)
F41 P38 F39 85.0(3)
F41 P38 F40 94.9(3)
F41 P38 F43 173.7(9)
F44 P38 F39 88.9(4)
F44 P38 F40 92.3(4)
F44 P38 F43 88.8(9)
F44 P38 F42 165.7(11)
F44 P38 F41 97.4(10)
C29 C28 Ir1 129.8(3)
C30 C28 Ir1 73.0(2)
C30 C28 C29 127.6(4)
C30 C28 C36 106.8(4)
C36 C28 Ir1 73.3(2)
C36 C28 C29 124.1(4)
C15 N19 C24 128.3(4)
C15 N19 C18 111.1(3)
C18 N19 C24 120.5(3)
C3 N2 Ir1 115.3(2)
N19 C15 Ir1 129.8(3)
N16 C15 Ir1 126.1(3)
N16 C15 N19 103.4(3)
C15 N16 C20 127.7(3)
C15 N16 C17 111.7(3)
C17 N16 C20 120.5(3)
C5 C6 Ir1 117.9(3)
C5 C6 C7 117.4(4)
C7 C6 Ir1 124.5(3)
C13 C12 C11 121.9(6)
N19 C24 C25 111.6(4)
C6 C5 C14 122.0(4)
C6 C5 C3 117.1(3)
C14 C5 C3 120.9(4)
N16 C20 C21 113.6(3)
C12 C13 C14 120.3(6)
C7 C8 C9 120.6(4)
C13 C14 C5 123.5(5)
C9 C14 C5 118.5(4)
C9 C14 C13 118.0(4)
C8 C7 C6 122.6(4)
C24 C25 C26 111.9(4)
N2 C3 C5 107.2(3)
N2 C3 C4 109.3(4)
C5 C3 C4 112.9(4)
C10 C11 C12 119.6(5)
C25 C26 C27 111.7(5)
C35 C34 Ir1 129.5(3)
C36 C34 Ir1 70.7(2)
C36 C34 C35 128.4(4)
C36 C34 C32 107.5(3)
C32 C34 Ir1 69.6(2)
C32 C34 C35 123.7(4)
C17 C18 N19 107.1(4)
C23 C22 C21 113.0(5)
C8 C9 C14 119.0(4)
C8 C9 C10 121.7(5)
C14 C9 C10 119.3(5)
C11 C10 C9 120.8(6)
C20 C21 C22 111.2(4)
C18 C17 N16 106.7(4)
C28 C30 Ir1 68.8(2)
C28 C30 C31 126.0(4)
C31 C30 Ir1 128.5(3)
C32 C30 Ir1 71.5(2)
C32 C30 C28 108.5(4)
C32 C30 C31 125.3(4)
C28 C36 Ir1 68.3(2)
C28 C36 C37 124.1(4)
C37 C36 Ir1 126.9(3)
C34 C36 Ir1 72.8(2)
C34 C36 C28 109.0(3)
C34 C36 C37 126.8(4)
C33 C32 Ir1 127.1(3)
C34 C32 Ir1 72.4(2)
C34 C32 C33 125.2(4)
C30 C32 Ir1 71.4(2)
C30 C32 C33 126.5(4)
C30 C32 C34 107.9(3)

loop_
_geom_bond_atom_site_label_1
_geom_bond_atom_site_label_2
_geom_bond_distance
Ir1 C28 2.170(4)
Ir1 N2 2.128(3)
Ir1 C15 2.044(4)
Ir1 C6 2.061(4)
Ir1 C34 2.265(4)
Ir1 C30 2.226(4)
Ir1 C36 2.237(4)
Ir1 C32 2.227(4)
P38 F39 1.589(4)
P38 F40 1.557(4)
P38 F43 1.485(6)
P38 F42 1.434(6)
P38 F41 1.440(6)
P38 F44 1.401(6)
C28 C29 1.505(6)
C28 C30 1.440(6)
C28 C36 1.452(6)
N19 C15 1.366(5)
N19 C24 1.466(5)
N19 C18 1.386(5)
N2 C3 1.495(5)
C15 N16 1.360(5)
N16 C20 1.476(5)
N16 C17 1.383(5)
C6 C5 1.383(5)
C6 C7 1.413(6)
C12 C13 1.369(8)
C12 C11 1.392(10)
C24 C25 1.513(6)
C33 C32 1.490(6)
C5 C14 1.436(6)
C5 C3 1.499(6)
C37 C36 1.496(6)
C20 C21 1.514(6)
C35 C34 1.501(6)
C13 C14 1.422(7)
C8 C7 1.367(6)
C8 C9 1.410(7)
C14 C9 1.418(7)
C25 C26 1.523(6)
C3 C4 1.517(6)
C23 C22 1.514(8)
C11 C10 1.360(10)
C26 C27 1.527(8)
C34 C36 1.407(5)
C34 C32 1.460(6)
C18 C17 1.333(6)
C22 C21 1.519(6)
C31 C30 1.505(6)
C9 C10 1.429(6)
C30 C32 1.417(6)
